data_7028178
loop_
_publ_author_name
'Fawcett, John'
'Friedrichs, Steffi'
'Holloway, John H.'
'Hope, Eric G.'
'McKee, Vickie'
'Nieuwenhuyzen, Mark'
'Russell, David R.'
'Saunders, Graham C.'

_publ_section_title
;
 Carbon--fluorine bond activation in the reactions between
 1,2-bis[bis(2,6-difluorophenyl)phosphino]ethane and
 [{MCl(\m-Cl)(\h5-C5Me5)}2] (M&#x2005;=&#x2005;Rh or Ir)
;
_journal_issue 9
_journal_name_full 'Journal of the Chemical Society, Dalton Transactions'
_journal_page_first 1477
_journal_paper_doi 10.1039/a800515j
_journal_year 1998
_chemical_formula_sum 'C26 H16 F8 P2'
_chemical_formula_weight 542.33
_chemical_name_systematic
; 
 ? 
;
_space_group_IT_number 2
_symmetry_cell_setting triclinic
_symmetry_space_group_name_Hall '-P 1'
_symmetry_space_group_name_H-M 'P -1'
_atom_sites_solution_hydrogens geom
_atom_sites_solution_primary direct
_atom_sites_solution_secondary difmap
_audit_creation_method SHELXL
_cell_angle_alpha 117.15(1)
_cell_angle_beta 93.32(1)
_cell_angle_gamma 98.07(1)
_cell_formula_units_Z 1
_cell_length_a 7.372(1)
_cell_length_b 9.458(1)
_cell_length_c 9.846(1)
_cell_measurement_reflns_used 38
_cell_measurement_temperature 290(2)
_cell_measurement_theta_max 12.5
_cell_measurement_theta_min 5.1
_cell_volume 598.99(14)
_computing_cell_refinement 'XSCANS (Fait,1991)'
_computing_data_collection 'XSCANS (Fait,1991)'
_computing_data_reduction 'XSCANS (Fait,1991)'
_computing_molecular_graphics 'SHELXtl/pc (Sheldrick, 1990)'
_computing_publication_material 'SHELXtl/pc (Sheldrick, 1990)'
_computing_structure_refinement 'SHELXL-96 (Sheldrick, 1996)'
_computing_structure_solution 'SHELXS-96 (Sheldrick, 1990)'
_diffrn_ambient_temperature 293(2)
_diffrn_measurement_device 'Siemens P4'
_diffrn_measurement_method 'omega scan'
_diffrn_radiation_monochromator graphite
_diffrn_radiation_source 'fine-focus sealed tube'
_diffrn_radiation_type MoK\a
_diffrn_radiation_wavelength 0.71073
_diffrn_reflns_av_R_equivalents 0.0073
_diffrn_reflns_av_sigmaI/netI 0.0140
_diffrn_reflns_limit_h_max 8
_diffrn_reflns_limit_h_min -8
_diffrn_reflns_limit_k_max 9
_diffrn_reflns_limit_k_min -9
_diffrn_reflns_limit_l_max 11
_diffrn_reflns_limit_l_min -11
_diffrn_reflns_number 2254
_diffrn_reflns_theta_max 23.99
_diffrn_reflns_theta_min 2.82
_diffrn_standards_decay_% <2%
_diffrn_standards_interval_count 100
_diffrn_standards_number 3
_exptl_absorpt_coefficient_mu 0.257
_exptl_absorpt_correction_type none
_exptl_crystal_colour colourless
_exptl_crystal_density_diffrn 1.503
_exptl_crystal_density_meas ?
_exptl_crystal_density_method none
_exptl_crystal_description block
_exptl_crystal_F_000 274
_exptl_crystal_size_max 0.64
_exptl_crystal_size_mid 0.51
_exptl_crystal_size_min 0.41
_refine_diff_density_max 0.286
_refine_diff_density_min -0.388
_refine_diff_density_rms 0.048
_refine_ls_extinction_method none
_refine_ls_goodness_of_fit_all 1.175
_refine_ls_goodness_of_fit_obs 1.208
_refine_ls_hydrogen_treatment 'riding model'
_refine_ls_matrix_type full
_refine_ls_number_parameters 163
_refine_ls_number_reflns 1780
_refine_ls_number_restraints 0
_refine_ls_restrained_S_all 1.175
_refine_ls_restrained_S_obs 1.208
_refine_ls_R_factor_all 0.0543
_refine_ls_R_factor_obs 0.0474
_refine_ls_shift/esd_max 0.000
_refine_ls_shift/esd_mean 0.000
_refine_ls_structure_factor_coef Fsqd
_refine_ls_weighting_details 'w=1/[\s^2^(Fo^2^)+(0.0532P)^2^+0.3288P] where P=(Fo^2^+2Fc^2^)/3'
_refine_ls_weighting_scheme calc
_refine_ls_wR_factor_all 0.1261
_refine_ls_wR_factor_obs 0.1209
_reflns_number_observed 1566
_reflns_number_total 1780
_reflns_observed_criterion >2sigma(I)
_cod_data_source_file j800515sup1.cif
_cod_data_source_block 96111
_cod_depositor_comments
;
The following automatic conversions were performed:

'_symmetry_cell_setting' value 'Triclinic' changed to 'triclinic'
according to /home/saulius/struct/CIF-dictionaries/cif_core.dic
dictionary named 'cif_core.dic' version 2.4.2 from 2011-04-26.

Automatic conversion script
Id: cif_fix_values 1891 2012-01-12 08:04:46Z andrius 

The following automatic conversions were performed:

'_exptl_crystal_density_meas' value 'not measured' was changed to '?'
- the value is perceived as not measured.

Automatic conversion script
Id: cif_fix_values 3008 2015-01-20 13:52:24Z robertas 

The following automatic conversions were performed:

'_refine_ls_weighting_scheme' value 'calc
w=1/[\s^2^(Fo^2^)+(0.0532P)^2^+0.3288P] where P=(Fo^2^+2Fc^2^)/3' was
changed to 'calc'. New tag '_refine_ls_weighting_details' was
created. The value of the new tag was set to
'w=1/[\s^2^(Fo^2^)+(0.0532P)^2^+0.3288P] where P=(Fo^2^+2Fc^2^)/3'.

Automatic conversion script
Id: cif_fix_values 3143 2015-03-26 13:38:13Z robertas 
;
_cod_original_cell_volume 598.99(12)
_cod_original_sg_symbol_H-M P-1
_cod_database_code 7028178

loop_
_symmetry_equiv_pos_as_xyz
'x, y, z'
'-x, -y, -z'

loop_
_atom_site_aniso_label
_atom_site_aniso_U_11
_atom_site_aniso_U_22
_atom_site_aniso_U_33
_atom_site_aniso_U_23
_atom_site_aniso_U_13
_atom_site_aniso_U_12
P1 0.0592(5) 0.0632(5) 0.0380(4) 0.0205(3) 0.0112(3) 0.0200(4)
F12 0.1095(18) 0.136(2) 0.0607(12) 0.0445(14) -0.0040(11) 0.0438(15)
F16 0.121(2) 0.0970(19) 0.104(2) -0.0364(16) 0.0105(17) -0.0102(15)
F22 0.0749(12) 0.0675(12) 0.0765(12) 0.0163(10) 0.0223(10) -0.0033(10)
F26 0.0910(15) 0.0658(13) 0.0998(16) 0.0043(11) 0.0419(12) -0.0089(11)
C1 0.081(2) 0.0521(17) 0.0606(18) 0.0308(15) 0.0327(16) 0.0205(15)
C11 0.0545(16) 0.0490(17) 0.0617(17) 0.0227(14) 0.0247(14) 0.0117(13)
C12 0.084(2) 0.094(3) 0.092(3) 0.064(2) 0.045(2) 0.047(2)
C13 0.161(5) 0.190(6) 0.200(6) 0.165(6) 0.124(5) 0.128(5)
C14 0.203(9) 0.163(8) 0.368(15) 0.209(11) 0.215(10) 0.141(8)
C15 0.147(6) 0.045(3) 0.291(10) 0.052(4) 0.146(7) 0.029(3)
C16 0.079(3) 0.054(2) 0.117(3) 0.015(2) 0.050(2) 0.0106(19)
C21 0.0531(16) 0.0513(16) 0.0421(14) 0.0205(12) 0.0097(12) 0.0167(13)
C22 0.0584(17) 0.0530(17) 0.0507(16) 0.0172(13) 0.0091(13) 0.0082(14)
C23 0.065(2) 0.087(2) 0.064(2) 0.0257(18) 0.0266(16) 0.0184(18)
C24 0.077(2) 0.081(2) 0.060(2) 0.0109(18) 0.0251(17) 0.0255(19)
C25 0.079(2) 0.060(2) 0.065(2) 0.0037(16) 0.0170(17) 0.0160(17)
C26 0.0610(18) 0.0558(18) 0.0607(18) 0.0185(15) 0.0173(14) 0.0101(15)

loop_
_atom_site_label
_atom_site_type_symbol
_atom_site_fract_x
_atom_site_fract_y
_atom_site_fract_z
_atom_site_U_iso_or_equiv
_atom_site_thermal_displace_type
_atom_site_occupancy
_atom_site_calc_flag
_atom_site_refinement_flags
P1 P -0.27361(11) -0.03553(9) 0.07063(8) 0.0536(3) Uani 1 d .
F12 F -0.0550(3) -0.0335(3) 0.3489(2) 0.1011(8) Uani 1 d .
F16 F -0.3782(4) -0.3817(3) -0.1432(4) 0.1441(13) Uani 1 d .
F22 F -0.5979(3) -0.1087(2) 0.1942(2) 0.0812(6) Uani 1 d .
F26 F -0.0973(3) 0.3188(2) 0.3414(3) 0.1005(8) Uani 1 d .
C1 C -0.0368(5) 0.0579(3) 0.0722(3) 0.0608(8) Uani 1 d .
H1A H 0.0427 0.0707 0.1594 0.073 Uiso 1 d R
H1B H -0.0339 0.1625 0.0784 0.073 Uiso 1 d R
C11 C -0.2217(4) -0.2014(3) 0.1043(3) 0.0555(7) Uani 1 d .
C12 C -0.1235(5) -0.1853(5) 0.2353(5) 0.0772(10) Uani 1 d .
C13 C -0.0929(8) -0.3137(9) 0.2567(8) 0.140(3) Uani 1 d .
H13A H -0.0280 -0.3074 0.3472 0.168 Uiso 1 d R
C14 C -0.1611(13) -0.4664(12) 0.1408(14) 0.192(6) Uani 1 d .
H14A H -0.1457 -0.5637 0.1446 0.231 Uiso 1 d R
C15 C -0.2536(10) -0.4895(6) 0.0099(12) 0.165(4) Uani 1 d .
H15A H -0.3031 -0.5931 -0.0767 0.198 Uiso 1 d R
C16 C -0.2855(6) -0.3599(4) -0.0100(6) 0.0922(13) Uani 1 d .
C21 C -0.3423(4) 0.0957(3) 0.2572(3) 0.0485(7) Uani 1 d .
C22 C -0.5068(4) 0.0430(4) 0.2937(3) 0.0571(7) Uani 1 d .
C23 C -0.5851(5) 0.1305(4) 0.4221(4) 0.0743(10) Uani 1 d .
H23A H -0.7009 0.0876 0.4414 0.089 Uiso 1 d R
C24 C -0.4953(5) 0.2855(4) 0.5220(4) 0.0795(10) Uani 1 d .
H24A H -0.5461 0.3492 0.6135 0.095 Uiso 1 d R
C25 C -0.3326(5) 0.3475(4) 0.4932(4) 0.0774(10) Uani 1 d .
H25A H -0.2676 0.4540 0.5654 0.093 Uiso 1 d R
C26 C -0.2604(4) 0.2525(4) 0.3635(4) 0.0624(8) Uani 1 d .

loop_
_atom_type_symbol
_atom_type_description
_atom_type_scat_dispersion_real
_atom_type_scat_dispersion_imag
_atom_type_scat_source
C C 0.0033 0.0016 'International Tables Vol C Tables 4.2.6.8 and 6.1.1.4'
H H 0.0000 0.0000 'International Tables Vol C Tables 4.2.6.8 and 6.1.1.4'
F F 0.0171 0.0103 'International Tables Vol C Tables 4.2.6.8 and 6.1.1.4'
P P 0.1023 0.0942 'International Tables Vol C Tables 4.2.6.8 and 6.1.1.4'

loop_
_geom_angle_atom_site_label_1
_geom_angle_atom_site_label_2
_geom_angle_atom_site_label_3
_geom_angle
_geom_angle_site_symmetry_1
C11 P1 C21 100.53(12) .
C11 P1 C1 99.09(13) .
C21 P1 C1 106.07(13) .
C1 C1 P1 108.3(3) 2
C12 C11 C16 115.2(4) .
C12 C11 P1 125.9(2) .
C16 C11 P1 118.9(3) .
F12 C12 C13 118.8(5) .
F12 C12 C11 117.6(3) .
C13 C12 C11 123.6(5) .
C14 C13 C12 118.3(7) .
C15 C14 C13 120.8(7) .
C14 C15 C16 120.6(7) .
F16 C16 C15 121.2(5) .
F16 C16 C11 117.3(4) .
C15 C16 C11 121.5(6) .
C22 C21 C26 113.0(2) .
C22 C21 P1 118.0(2) .
C26 C21 P1 128.7(2) .
F22 C22 C23 117.6(3) .
F22 C22 C21 116.9(2) .
C23 C22 C21 125.5(3) .
C22 C23 C24 117.9(3) .
C25 C24 C23 120.2(3) .
C24 C25 C26 118.9(3) .
F26 C26 C25 116.6(3) .
F26 C26 C21 118.9(2) .
C25 C26 C21 124.5(3) .

loop_
_geom_bond_atom_site_label_1
_geom_bond_atom_site_label_2
_geom_bond_distance
_geom_bond_site_symmetry_2
P1 C11 1.829(3) .
P1 C21 1.837(3) .
P1 C1 1.839(3) .
F12 C12 1.354(5) .
F16 C16 1.356(6) .
F22 C22 1.357(3) .
F26 C26 1.353(4) .
C1 C1 1.533(5) 2
C11 C12 1.375(5) .
C11 C16 1.391(5) .
C12 C13 1.369(6) .
C13 C14 1.366(11) .
C14 C15 1.331(12) .
C15 C16 1.376(8) .
C21 C22 1.376(4) .
C21 C26 1.385(4) .
C22 C23 1.371(4) .
C23 C24 1.375(5) .
C24 C25 1.363(5) .
C25 C26 1.373(4) .
